data_2022220
loop_
_publ_author_name
'Soecipto, Aristyo'
'Wong, Lawrence W.-Y.'
'Sung, Herman H.-Y.'
'Williams, Ian D.'

_publ_section_title
;
 Chiral anionic layers in tartramide spiroborate salts and variable
 solvation for [N<i>R</i>~4~][B(TarNH~2~)~2~] (<i>R</i> = Et, Pr or Bu)
;
_journal_coeditor_code FM3065
_journal_issue 7
_journal_name_full 'Acta Crystallographica Section C'
_journal_page_first 695
_journal_page_last 705
_journal_paper_doi 10.1107/S2053229620008384
_journal_volume 76
_journal_year 2020
_chemical_absolute_configuration ad
_chemical_formula_iupac 'C16 H36 N +, C8 H12 B N4 O8 -, C2 H6 O, 0.5H2 O'
_chemical_formula_moiety 'C16 H36 N +, C8 H12 B N4 O8 -, C2 H6 O, 0.5(H2 O)'
_chemical_formula_sum 'C26 H55 B N5 O9.5'
_chemical_formula_weight 600.56
_chemical_name_systematic
;
Tetrabutylazanium
2,3,7,8-tetracarboxamido-1,4,6,9-tetraoxa-5\l^4^-boraspiro[4.4]nonane
ethanol monosolvate hemihydrate
;
_space_group_crystal_system monoclinic
_space_group_IT_number 4
_space_group_name_Hall 'P 2yb'
_space_group_name_H-M_alt 'P 1 21 1'
_atom_sites_solution_hydrogens mixed
_atom_sites_solution_primary direct
_audit_creation_method
;
Olex2 1.2
(compiled 2018.05.29 svn.r3508 for OlexSys, GUI svn.r5506)
;
_cell_angle_alpha 90
_cell_angle_beta 107.9163(14)
_cell_angle_gamma 90
_cell_formula_units_Z 2
_cell_length_a 11.49802(16)
_cell_length_b 10.19256(10)
_cell_length_c 14.65365(18)
_cell_measurement_reflns_used 6430
_cell_measurement_temperature 100(2)
_cell_measurement_theta_max 75.5090
_cell_measurement_theta_min 4.3000
_cell_volume 1634.05(4)
_computing_cell_refinement
;
CrysAlis PRO (Rigaku OD, 2015)
;
_computing_data_collection
;
CrysAlis PRO (Rigaku OD, 2015)
;
_computing_data_reduction
;
CrysAlis PRO (Rigaku OD, 2015)
;
_computing_molecular_graphics
;
<i>OLEX2</i> (Dolomanov <i>et al.</i>,  2009)
;
_computing_publication_material
;
<i>OLEX2</i> (Dolomanov <i>et al.</i>,  2009)
;
_computing_structure_refinement
;
SHELXL2014 (Sheldrick, 2015)
;
_computing_structure_solution
;
SHELXS97 (Sheldrick, 2008)
;
_diffrn_ambient_temperature 100.15
_diffrn_detector 'CCD plate'
_diffrn_detector_area_resol_mean 10.3577
_diffrn_measured_fraction_theta_full 0.995
_diffrn_measured_fraction_theta_max 0.994
_diffrn_measurement_device 'kappa diffractometer'
_diffrn_measurement_device_type 'Rigaku OD SuperNova Dual source diffractometer with an Atlas detector'
_diffrn_measurement_method '\w scans'
_diffrn_radiation_monochromator mirror
_diffrn_radiation_probe x-ray
_diffrn_radiation_type CuK\a
_diffrn_radiation_wavelength 1.54184
_diffrn_reflns_av_R_equivalents 0.0217
_diffrn_reflns_av_unetI/netI 0.0356
_diffrn_reflns_limit_h_max 13
_diffrn_reflns_limit_h_min -13
_diffrn_reflns_limit_k_max 12
_diffrn_reflns_limit_k_min -12
_diffrn_reflns_limit_l_max 17
_diffrn_reflns_limit_l_min -12
_diffrn_reflns_number 9081
_diffrn_reflns_theta_full 66.500
_diffrn_reflns_theta_max 67.496
_diffrn_reflns_theta_min 4.041
_diffrn_source 'micro-focus sealed X-ray tube'
_diffrn_source_current 0.80
_diffrn_source_power 0.040
_diffrn_source_voltage 50
_exptl_absorpt_coefficient_mu 0.755
_exptl_absorpt_correction_T_max 1.00000
_exptl_absorpt_correction_T_min 0.69810
_exptl_absorpt_correction_type multi-scan
_exptl_absorpt_process_details
;
(CrysAlis PRO; Rigaku OD, 2015)
;
_exptl_crystal_colour colourless
_exptl_crystal_density_diffrn 1.221
_exptl_crystal_description needle
_exptl_crystal_F_000 654
_exptl_crystal_size_max 0.3
_exptl_crystal_size_mid 0.1
_exptl_crystal_size_min 0.05
_refine_diff_density_max 0.176
_refine_diff_density_min -0.163
_refine_ls_abs_structure_details
;
Flack <i>x</i> determined using 2452 quotients [(I+)-(I-)]/[(I+)+(I-)]
(Parsons <i>et al.</i>,  2013)
;
_refine_ls_abs_structure_Flack -0.03(7)
_refine_ls_extinction_method none
_refine_ls_goodness_of_fit_ref 1.065
_refine_ls_hydrogen_treatment mixed
_refine_ls_matrix_type full
_refine_ls_number_parameters 474
_refine_ls_number_reflns 5805
_refine_ls_number_restraints 33
_refine_ls_restrained_S_all 1.072
_refine_ls_R_factor_all 0.0304
_refine_ls_R_factor_gt 0.0283
_refine_ls_shift/su_max 0.001
_refine_ls_shift/su_mean 0.000
_refine_ls_structure_factor_coef Fsqd
_refine_ls_weighting_details 'w=1/[\s^2^(Fo^2^)+(0.0390P)^2^+0.0305P] where P=(Fo^2^+2Fc^2^)/3'
_refine_ls_weighting_scheme calc
_refine_ls_wR_factor_gt 0.0705
_refine_ls_wR_factor_ref 0.0715
_reflns_number_gt 5518
_reflns_number_total 5805
_reflns_threshold_expression 'I > 2\s(I)'
_cod_data_source_file fm3065sup1.cif
_cod_data_source_block aris36a
_cod_original_cell_volume 1634.04(4)
_cod_original_formula_sum 'C26 H55 B N5 O9.50'
_cod_database_code 2022220
_shelx_space_group_comment
;
The symmetry employed for this shelxl refinement is uniquely defined
by the following loop, which should always be used as a source of
symmetry information in preference to the above space-group names.
They are only intended as comments.
;
_shelx_estimated_absorpt_t_min 0.805
_shelx_estimated_absorpt_t_max 0.963

loop_
_space_group_symop_operation_xyz
'x, y, z'
'-x, y+1/2, -z'

loop_
_atom_site_type_symbol
_atom_site_label
_atom_site_fract_x
_atom_site_fract_y
_atom_site_fract_z
_atom_site_U_iso_or_equiv
_atom_site_adp_type
_atom_site_calc_flag
_atom_site_occupancy
_atom_site_disorder_assembly
_atom_site_disorder_group
N N10 0.65245(15) 0.56698(18) 0.25628(12) 0.0212(3) Uani d 1 . .
C C11 0.72929(18) 0.4685(2) 0.32806(14) 0.0219(4) Uani d 1 . .
H H11A 0.8054 0.4515 0.3118 0.026 Uiso calc 1 . .
H H11B 0.7528 0.5088 0.3927 0.026 Uiso calc 1 . .
C C12 0.66705(19) 0.3377(2) 0.33232(15) 0.0252(4) Uani d 1 . .
H H12A 0.6657 0.2841 0.2757 0.030 Uiso calc 1 . .
H H12B 0.5815 0.3533 0.3309 0.030 Uiso calc 1 . .
C C13 0.7351(2) 0.2638(2) 0.42378(17) 0.0299(5) Uani d 1 . .
H H13A 0.8229 0.2590 0.4291 0.036 Uiso calc 1 . .
H H13B 0.7277 0.3130 0.4800 0.036 Uiso calc 1 . .
C C14 0.6859(2) 0.1252(3) 0.42554(19) 0.0364(5) Uani d 1 . .
H H14A 0.6972 0.0745 0.3721 0.055 Uiso calc 1 . .
H H14B 0.5986 0.1293 0.4194 0.055 Uiso calc 1 . .
H H14C 0.7301 0.0827 0.4863 0.055 Uiso calc 1 . .
C C15 0.73924(18) 0.6768(2) 0.25030(15) 0.0222(4) Uani d 1 . .
H H15A 0.7828 0.7064 0.3163 0.027 Uiso calc 1 . .
H H15B 0.8012 0.6402 0.2231 0.027 Uiso calc 1 . .
C C16 0.6825(2) 0.7956(2) 0.19165(16) 0.0279(4) Uani d 1 . .
H H16A 0.6199 0.8341 0.2174 0.034 Uiso calc 1 . .
H H16B 0.6419 0.7693 0.1243 0.034 Uiso calc 1 . .
C C17 0.7823(2) 0.8973(2) 0.19576(19) 0.0355(5) Uani d 1 . .
H H17A 0.8249 0.9191 0.2637 0.043 Uiso calc 1 . .
H H17B 0.8430 0.8581 0.1684 0.043 Uiso calc 1 . .
C C18 0.7334(3) 1.0224(3) 0.1420(2) 0.0475(7) Uani d 1 . .
H H18A 0.6980 1.0029 0.0735 0.071 Uiso calc 1 . .
H H18B 0.8002 1.0856 0.1511 0.071 Uiso calc 1 . .
H H18C 0.6703 1.0596 0.1666 0.071 Uiso calc 1 . .
C C21 0.59525(18) 0.5035(2) 0.15911(14) 0.0227(4) Uani d 1 . .
H H21A 0.5470 0.5709 0.1147 0.027 Uiso calc 1 . .
H H21B 0.5375 0.4351 0.1661 0.027 Uiso calc 1 . .
C C22 0.68395(19) 0.4412(2) 0.11307(15) 0.0247(4) Uani d 1 . .
H H22A 0.7425 0.3843 0.1601 0.030 Uiso calc 1 . .
H H22B 0.7308 0.5104 0.0923 0.030 Uiso calc 1 . .
C C23 0.6116(2) 0.3602(3) 0.02668(17) 0.0340(5) Uani d 1 . .
H H23A 0.5690 0.2882 0.0489 0.041 Uiso calc 1 . .
H H23B 0.5486 0.4165 -0.0171 0.041 Uiso calc 1 . .
C C24 0.6921(2) 0.3020(3) -0.02810(18) 0.0419(6) Uani d 1 . .
H H24A 0.6428 0.2453 -0.0795 0.063 Uiso calc 1 . .
H H24B 0.7576 0.2502 0.0158 0.063 Uiso calc 1 . .
H H24C 0.7280 0.3729 -0.0559 0.063 Uiso calc 1 . .
C C25 0.54636(19) 0.6172(2) 0.28852(15) 0.0258(4) Uani d 1 . .
H H25A 0.4945 0.5416 0.2932 0.031 Uiso calc 1 . .
H H25B 0.4960 0.6767 0.2384 0.031 Uiso calc 1 . .
C C26 0.5830(2) 0.6902(3) 0.38425(17) 0.0328(5) Uani d 1 . .
H H26A 0.6411 0.7617 0.3839 0.039 Uiso calc 0.5 A 1
H H26B 0.6222 0.6294 0.4375 0.039 Uiso calc 0.5 A 1
H H26C 0.6507 0.7511 0.3860 0.039 Uiso calc 0.5 B 3
H H26D 0.6141 0.6257 0.4367 0.039 Uiso calc 0.5 B 3
C C27 0.4645(13) 0.7462(14) 0.3959(11) 0.039(2) Uani d 0.5 C 1
H H27A 0.4001 0.6782 0.3772 0.046 Uiso calc 0.5 C 1
H H27B 0.4783 0.7671 0.4644 0.046 Uiso calc 0.5 C 1
C C27A 0.4782(14) 0.7686(13) 0.4029(13) 0.043(2) Uani d 0.5 C 3
H H27C 0.4436 0.8291 0.3485 0.051 Uiso calc 0.5 C 3
H H27D 0.4127 0.7069 0.4053 0.051 Uiso calc 0.5 C 3
C C28 0.4199(5) 0.8670(6) 0.3375(5) 0.0473(12) Uani d 0.5 C 1
H H28A 0.4884 0.9276 0.3449 0.071 Uiso calc 0.5 C 1
H H28B 0.3571 0.9096 0.3596 0.071 Uiso calc 0.5 C 1
H H28C 0.3852 0.8429 0.2698 0.071 Uiso calc 0.5 C 1
C C28A 0.5158(6) 0.8457(6) 0.4931(5) 0.0457(13) Uani d 0.5 C 3
H H28D 0.5822 0.9055 0.4923 0.069 Uiso calc 0.5 C 3
H H28E 0.5441 0.7860 0.5479 0.069 Uiso calc 0.5 C 3
H H28F 0.4460 0.8966 0.4988 0.069 Uiso calc 0.5 C 3
O O1 0.14217(14) 0.01723(14) 0.39066(10) 0.0222(3) Uani d 1 . .
O O2 -0.01405(12) 0.29328(13) 0.25524(9) 0.0180(3) Uani d 1 . .
O O3 0.14046(12) 0.41343(13) 0.36320(9) 0.0181(3) Uani d 1 . .
O O4 0.05353(13) 0.24862(13) 0.54781(9) 0.0203(3) Uani d 1 . .
O O5 0.14946(14) 0.80402(14) 0.18672(10) 0.0234(3) Uani d 1 . .
O O6 -0.01563(12) 0.53039(13) 0.23869(9) 0.0175(3) Uani d 1 . .
O O7 0.13210(12) 0.41300(13) 0.19431(9) 0.0181(3) Uani d 1 . .
O O8 0.0126(2) 0.58676(15) -0.02733(11) 0.0386(4) Uani d 1 . .
N N1 0.09808(18) 0.06705(17) 0.23303(12) 0.0221(4) Uani d 1 . .
H H1A 0.058(3) 0.122(3) 0.187(2) 0.026(6) Uiso d 1 . .
H H1B 0.131(3) -0.006(3) 0.218(2) 0.032(7) Uiso d 1 . .
N N4 0.01870(16) 0.45694(16) 0.49116(12) 0.0194(3) Uani d 1 . .
H H4A -0.026(3) 0.478(3) 0.527(2) 0.026(7) Uiso d 1 . .
H H4B 0.030(2) 0.515(3) 0.452(2) 0.027(7) Uiso d 1 . .
N N5 0.10008(17) 0.75224(18) 0.32011(12) 0.0201(3) Uani d 1 . .
H H5A 0.057(3) 0.700(3) 0.3404(19) 0.022(6) Uiso d 1 . .
H H5B 0.131(2) 0.824(3) 0.3477(19) 0.021(6) Uiso d 1 . .
N N8 0.00155(19) 0.37260(17) 0.00910(13) 0.0253(4) Uani d 1 . .
H H8A 0.018(3) 0.315(3) 0.052(2) 0.033(7) Uiso d 1 . .
H H8B -0.046(3) 0.350(3) -0.049(2) 0.041(8) Uiso d 1 . .
C C1 0.09620(18) 0.09081(18) 0.32134(13) 0.0174(4) Uani d 1 . .
C C2 0.03092(18) 0.21471(18) 0.33684(13) 0.0164(4) Uani d 1 . .
H H2 -0.0388 0.1891 0.3604 0.020 Uiso calc 1 . .
C C3 0.12027(17) 0.30345(18) 0.41401(12) 0.0154(3) Uani d 1 . .
H H3 0.1991 0.2559 0.4430 0.018 Uiso calc 1 . .
C C4 0.06217(17) 0.33569(18) 0.49197(12) 0.0156(3) Uani d 1 . .
C C5 0.09937(18) 0.73079(17) 0.23117(13) 0.0158(4) Uani d 1 . .
C C6 0.02689(18) 0.61312(18) 0.17918(13) 0.0165(4) Uani d 1 . .
H H6 -0.0450 0.6459 0.1263 0.020 Uiso calc 1 . .
C C7 0.10537(18) 0.52482(18) 0.13503(13) 0.0169(4) Uani d 1 . .
H H7 0.1831 0.5713 0.1382 0.020 Uiso calc 1 . .
C C8 0.0347(2) 0.49537(19) 0.03048(14) 0.0209(4) Uani d 1 . .
B B1 0.06068(19) 0.4119(2) 0.26337(14) 0.0158(4) Uani d 1 . .
O O2S 0.3467(7) 0.3150(8) 0.1746(7) 0.0457(19) Uani d 0.3333 D 2
H H2S 0.2790 0.3422 0.1776 0.069 Uiso calc 0.3333 D 2
C C3S 0.3323(10) 0.1838(11) 0.1344(9) 0.041(2) Uani d 0.3333 D 2
H H3SA 0.3657 0.1801 0.0798 0.049 Uiso calc 0.3333 D 2
H H3SB 0.2444 0.1608 0.1105 0.049 Uiso calc 0.3333 D 2
C C4S 0.3992(8) 0.0869(10) 0.2108(8) 0.054(2) Uani d 0.3333 D 2
H H4SA 0.3770 -0.0027 0.1877 0.081 Uiso calc 0.3333 D 2
H H4SB 0.3763 0.1017 0.2692 0.081 Uiso calc 0.3333 D 2
H H4SC 0.4876 0.0990 0.2251 0.081 Uiso calc 0.3333 D 2
O O1S 0.3675(3) 0.3351(4) 0.2213(3) 0.0384(8) Uani d 0.6667 E 1
H H1S 0.2984 0.3521 0.2268 0.058 Uiso calc 0.6667 E 1
C C1S 0.3682(5) 0.2054(5) 0.1876(6) 0.0512(14) Uani d 0.6667 E 1
H H1SA 0.3260 0.1475 0.2216 0.061 Uiso calc 0.6667 E 1
H H1SB 0.4539 0.1750 0.2031 0.061 Uiso calc 0.6667 E 1
C C2S 0.3084(6) 0.1935(10) 0.0837(6) 0.085(3) Uani d 0.6667 E 1
H H2SA 0.2202 0.2065 0.0695 0.127 Uiso calc 0.6667 E 1
H H2SB 0.3239 0.1059 0.0624 0.127 Uiso calc 0.6667 E 1
H H2SC 0.3414 0.2600 0.0501 0.127 Uiso calc 0.6667 E 1
O O1W 0.3954(13) 0.4260(14) 0.3960(10) 0.053(3) Uani d 0.25 F 1
H H1WA 0.4084 0.3981 0.3464 0.080 Uiso d 0.25 F 1
H H1WB 0.3254 0.4232 0.3950 0.080 Uiso d 0.25 F 1
O O2W 0.3915(14) 0.3801(14) 0.3745(11) 0.060(4) Uani d 0.25 G 2
H H2WA 0.3712 0.3664 0.3166 0.090 Uiso d 0.25 G 2
H H2WB 0.3267 0.3935 0.3877 0.090 Uiso d 0.25 G 2

loop_
_atom_site_aniso_label
_atom_site_aniso_U_11
_atom_site_aniso_U_22
_atom_site_aniso_U_33
_atom_site_aniso_U_12
_atom_site_aniso_U_13
_atom_site_aniso_U_23
N10 0.0173(8) 0.0258(8) 0.0197(8) 0.0009(7) 0.0044(6) -0.0012(7)
C11 0.0182(9) 0.0271(10) 0.0184(9) 0.0021(8) 0.0025(7) 0.0000(8)
C12 0.0216(9) 0.0293(11) 0.0228(9) -0.0004(8) 0.0039(8) 0.0029(8)
C13 0.0243(11) 0.0327(13) 0.0301(11) -0.0003(9) 0.0045(9) 0.0079(9)
C14 0.0356(12) 0.0330(12) 0.0398(13) 0.0004(10) 0.0106(10) 0.0086(10)
C15 0.0187(10) 0.0240(10) 0.0222(10) -0.0003(8) 0.0038(8) -0.0023(8)
C16 0.0230(10) 0.0276(10) 0.0319(11) 0.0019(9) 0.0066(8) 0.0026(9)
C17 0.0268(11) 0.0288(12) 0.0483(14) -0.0006(9) 0.0076(10) 0.0063(11)
C18 0.0398(14) 0.0311(13) 0.0662(18) -0.0018(11) 0.0085(13) 0.0125(13)
C21 0.0186(9) 0.0285(11) 0.0178(9) -0.0006(8) 0.0009(7) 0.0003(8)
C22 0.0232(10) 0.0287(11) 0.0209(9) -0.0014(8) 0.0050(8) -0.0023(8)
C23 0.0281(11) 0.0469(14) 0.0261(11) -0.0072(10) 0.0074(9) -0.0101(10)
C24 0.0394(13) 0.0561(16) 0.0311(12) -0.0065(12) 0.0124(10) -0.0169(12)
C25 0.0191(9) 0.0331(11) 0.0269(10) 0.0055(9) 0.0097(8) 0.0019(9)
C26 0.0325(12) 0.0393(13) 0.0295(11) 0.0063(9) 0.0140(9) -0.0032(9)
C27 0.035(3) 0.046(4) 0.038(4) 0.005(3) 0.016(2) -0.014(3)
C27A 0.044(3) 0.039(4) 0.055(4) 0.009(3) 0.029(3) -0.004(3)
C28 0.038(3) 0.046(3) 0.056(3) 0.005(2) 0.012(2) -0.011(2)
C28A 0.056(3) 0.036(3) 0.064(3) -0.012(2) 0.047(3) -0.013(2)
O1 0.0371(8) 0.0139(6) 0.0165(6) 0.0008(6) 0.0095(6) 0.0006(5)
O2 0.0239(7) 0.0127(6) 0.0148(6) -0.0013(5) 0.0023(5) 0.0007(5)
O3 0.0251(6) 0.0147(6) 0.0149(6) -0.0069(5) 0.0065(5) 0.0004(5)
O4 0.0281(7) 0.0176(6) 0.0160(6) 0.0014(5) 0.0079(5) 0.0032(5)
O5 0.0392(8) 0.0150(7) 0.0204(7) -0.0034(6) 0.0156(6) -0.0018(5)
O6 0.0218(6) 0.0118(6) 0.0215(7) 0.0013(5) 0.0106(5) 0.0000(5)
O7 0.0257(7) 0.0147(6) 0.0162(6) 0.0062(5) 0.0100(5) 0.0024(5)
O8 0.0801(13) 0.0146(7) 0.0161(7) 0.0024(7) 0.0073(8) 0.0015(6)
N1 0.0379(10) 0.0137(8) 0.0167(8) 0.0007(7) 0.0115(7) 0.0005(6)
N4 0.0273(9) 0.0139(8) 0.0187(8) 0.0011(6) 0.0095(7) -0.0011(6)
N5 0.0330(9) 0.0133(7) 0.0158(8) -0.0039(7) 0.0101(7) -0.0011(6)
N8 0.0406(10) 0.0132(8) 0.0182(8) -0.0009(7) 0.0035(8) 0.0004(7)
C1 0.0251(10) 0.0123(9) 0.0166(9) -0.0059(7) 0.0089(7) -0.0018(7)
C2 0.0224(9) 0.0127(9) 0.0146(8) -0.0037(7) 0.0063(7) -0.0014(7)
C3 0.0204(9) 0.0119(8) 0.0140(8) -0.0023(7) 0.0057(7) -0.0015(7)
C4 0.0185(8) 0.0142(8) 0.0122(8) -0.0010(7) 0.0019(7) -0.0021(7)
C5 0.0238(10) 0.0102(9) 0.0144(9) 0.0044(7) 0.0073(7) 0.0012(6)
C6 0.0232(9) 0.0116(8) 0.0153(8) 0.0030(7) 0.0069(7) 0.0012(7)
C7 0.0259(9) 0.0111(8) 0.0154(8) 0.0018(7) 0.0089(7) 0.0007(7)
C8 0.0343(11) 0.0123(9) 0.0175(9) 0.0039(8) 0.0099(8) -0.0003(7)
B1 0.0210(10) 0.0132(9) 0.0141(9) 0.0010(8) 0.0069(8) -0.0015(8)
O2S 0.029(4) 0.044(4) 0.067(5) 0.004(3) 0.019(4) -0.011(4)
C3S 0.022(6) 0.056(6) 0.041(6) -0.007(4) 0.006(5) -0.016(6)
C4S 0.038(4) 0.041(5) 0.071(6) -0.002(4) -0.002(4) -0.014(4)
O1S 0.0225(15) 0.0384(18) 0.054(2) 0.0029(12) 0.0119(17) -0.0096(18)
C1S 0.025(2) 0.028(2) 0.100(5) 0.0020(18) 0.018(3) -0.002(3)
C2S 0.040(3) 0.130(7) 0.083(5) -0.002(4) 0.017(4) -0.062(6)
O1W 0.038(4) 0.064(6) 0.062(6) -0.006(4) 0.021(4) 0.010(5)
O2W 0.044(5) 0.070(6) 0.068(6) -0.003(5) 0.021(4) -0.003(5)

loop_
_atom_type_symbol
_atom_type_description
_atom_type_scat_dispersion_real
_atom_type_scat_dispersion_imag
_atom_type_scat_source
C C 0.0181 0.0091 'International Tables Vol C Tables 4.2.6.8 and 6.1.1.4'
H H 0.0000 0.0000 'International Tables Vol C Tables 4.2.6.8 and 6.1.1.4'
B B 0.0090 0.0039 'International Tables Vol C Tables 4.2.6.8 and 6.1.1.4'
N N 0.0311 0.0180 'International Tables Vol C Tables 4.2.6.8 and 6.1.1.4'
O O 0.0492 0.0322 'International Tables Vol C Tables 4.2.6.8 and 6.1.1.4'

loop_
_geom_angle_atom_site_label_1
_geom_angle_atom_site_label_2
_geom_angle_atom_site_label_3
_geom_angle_site_symmetry_1
_geom_angle_site_symmetry_3
_geom_angle
_geom_angle_publ_flag
C11 N10 C25 . . 110.88(15) ?
C15 N10 C11 . . 105.86(15) ?
C15 N10 C25 . . 111.85(16) ?
C21 N10 C11 . . 111.03(16) ?
C21 N10 C15 . . 111.26(15) ?
C21 N10 C25 . . 106.06(15) ?
N10 C11 H11A . . 108.5 ?
N10 C11 H11B . . 108.5 ?
H11A C11 H11B . . 107.5 ?
C12 C11 N10 . . 115.13(16) ?
C12 C11 H11A . . 108.5 ?
C12 C11 H11B . . 108.5 ?
C11 C12 H12A . . 109.6 ?
C11 C12 H12B . . 109.6 ?
C11 C12 C13 . . 110.34(18) ?
H12A C12 H12B . . 108.1 ?
C13 C12 H12A . . 109.6 ?
C13 C12 H12B . . 109.6 ?
C12 C13 H13A . . 109.1 ?
C12 C13 H13B . . 109.1 ?
H13A C13 H13B . . 107.9 ?
C14 C13 C12 . . 112.3(2) ?
C14 C13 H13A . . 109.1 ?
C14 C13 H13B . . 109.1 ?
C13 C14 H14A . . 109.5 ?
C13 C14 H14B . . 109.5 ?
C13 C14 H14C . . 109.5 ?
H14A C14 H14B . . 109.5 ?
H14A C14 H14C . . 109.5 ?
H14B C14 H14C . . 109.5 ?
N10 C15 H15A . . 108.2 ?
N10 C15 H15B . . 108.2 ?
H15A C15 H15B . . 107.3 ?
C16 C15 N10 . . 116.49(17) ?
C16 C15 H15A . . 108.2 ?
C16 C15 H15B . . 108.2 ?
C15 C16 H16A . . 109.8 ?
C15 C16 H16B . . 109.8 ?
C15 C16 C17 . . 109.38(18) ?
H16A C16 H16B . . 108.2 ?
C17 C16 H16A . . 109.8 ?
C17 C16 H16B . . 109.8 ?
C16 C17 H17A . . 108.9 ?
C16 C17 H17B . . 108.9 ?
H17A C17 H17B . . 107.7 ?
C18 C17 C16 . . 113.3(2) ?
C18 C17 H17A . . 108.9 ?
C18 C17 H17B . . 108.9 ?
C17 C18 H18A . . 109.5 ?
C17 C18 H18B . . 109.5 ?
C17 C18 H18C . . 109.5 ?
H18A C18 H18B . . 109.5 ?
H18A C18 H18C . . 109.5 ?
H18B C18 H18C . . 109.5 ?
N10 C21 H21A . . 108.3 ?
N10 C21 H21B . . 108.3 ?
N10 C21 C22 . . 115.92(16) ?
H21A C21 H21B . . 107.4 ?
C22 C21 H21A . . 108.3 ?
C22 C21 H21B . . 108.3 ?
C21 C22 H22A . . 109.9 ?
C21 C22 H22B . . 109.9 ?
C21 C22 C23 . . 108.92(17) ?
H22A C22 H22B . . 108.3 ?
C23 C22 H22A . . 109.9 ?
C23 C22 H22B . . 109.9 ?
C22 C23 H23A . . 109.1 ?
C22 C23 H23B . . 109.1 ?
H23A C23 H23B . . 107.8 ?
C24 C23 C22 . . 112.56(19) ?
C24 C23 H23A . . 109.1 ?
C24 C23 H23B . . 109.1 ?
C23 C24 H24A . . 109.5 ?
C23 C24 H24B . . 109.5 ?
C23 C24 H24C . . 109.5 ?
H24A C24 H24B . . 109.5 ?
H24A C24 H24C . . 109.5 ?
H24B C24 H24C . . 109.5 ?
N10 C25 H25A . . 108.5 ?
N10 C25 H25B . . 108.5 ?
N10 C25 C26 . . 115.26(17) ?
H25A C25 H25B . . 107.5 ?
C26 C25 H25A . . 108.5 ?
C26 C25 H25B . . 108.5 ?
C25 C26 H26A . . 110.5 ?
C25 C26 H26B . . 110.5 ?
C25 C26 H26C . . 108.8 ?
C25 C26 H26D . . 108.8 ?
C25 C26 C27 . . 106.3(5) ?
C25 C26 C27A . . 114.0(7) ?
H26A C26 H26B . . 108.7 ?
H26C C26 H26D . . 107.7 ?
C27 C26 H26A . . 110.5 ?
C27 C26 H26B . . 110.5 ?
C27A C26 H26C . . 108.8 ?
C27A C26 H26D . . 108.8 ?
C26 C27 H27A . . 108.8 ?
C26 C27 H27B . . 108.8 ?
H27A C27 H27B . . 107.7 ?
C28 C27 C26 . . 113.7(11) ?
C28 C27 H27A . . 108.8 ?
C28 C27 H27B . . 108.8 ?
C26 C27A H27C . . 108.8 ?
C26 C27A H27D . . 108.8 ?
H27C C27A H27D . . 107.7 ?
C28A C27A C26 . . 113.8(11) ?
C28A C27A H27C . . 108.8 ?
C28A C27A H27D . . 108.8 ?
C27 C28 H28A . . 109.5 ?
C27 C28 H28B . . 109.5 ?
C27 C28 H28C . . 109.5 ?
H28A C28 H28B . . 109.5 ?
H28A C28 H28C . . 109.5 ?
H28B C28 H28C . . 109.5 ?
C27A C28A H28D . . 109.5 ?
C27A C28A H28E . . 109.5 ?
C27A C28A H28F . . 109.5 ?
H28D C28A H28E . . 109.5 ?
H28D C28A H28F . . 109.5 ?
H28E C28A H28F . . 109.5 ?
C2 O2 B1 . . 110.43(14) ?
C3 O3 B1 . . 111.42(14) ?
C6 O6 B1 . . 110.51(14) ?
C7 O7 B1 . . 111.39(14) ?
H1A N1 H1B . . 120(2) ?
C1 N1 H1A . . 117.6(18) ?
C1 N1 H1B . . 122.1(19) ?
H4A N4 H4B . . 118(3) ?
C4 N4 H4A . . 121.2(19) ?
C4 N4 H4B . . 120.4(18) ?
H5A N5 H5B . . 125(2) ?
C5 N5 H5A . . 114.6(18) ?
C5 N5 H5B . . 119.0(17) ?
H8A N8 H8B . . 118(3) ?
C8 N8 H8A . . 120(2) ?
C8 N8 H8B . . 122(2) ?
O1 C1 N1 . . 123.94(19) ?
O1 C1 C2 . . 118.98(16) ?
N1 C1 C2 . . 117.07(17) ?
O2 C2 C1 . . 114.65(15) ?
O2 C2 H2 . . 108.6 ?
O2 C2 C3 . . 105.98(14) ?
C1 C2 H2 . . 108.6 ?
C1 C2 C3 . . 110.12(16) ?
C3 C2 H2 . . 108.6 ?
O3 C3 C2 . . 104.93(14) ?
O3 C3 H3 . . 109.6 ?
O3 C3 C4 . . 114.01(15) ?
C2 C3 H3 . . 109.6 ?
C4 C3 C2 . . 108.96(14) ?
C4 C3 H3 . . 109.6 ?
O4 C4 N4 . . 124.60(17) ?
O4 C4 C3 . . 119.05(16) ?
N4 C4 C3 . . 116.27(17) ?
O5 C5 N5 . . 123.74(18) ?
O5 C5 C6 . . 118.75(16) ?
N5 C5 C6 . . 117.43(17) ?
O6 C6 C5 . . 113.78(15) ?
O6 C6 H6 . . 108.6 ?
O6 C6 C7 . . 105.61(15) ?
C5 C6 H6 . . 108.6 ?
C5 C6 C7 . . 111.50(15) ?
C7 C6 H6 . . 108.6 ?
O7 C7 C6 . . 104.89(14) ?
O7 C7 H7 . . 109.4 ?
O7 C7 C8 . . 114.05(15) ?
C6 C7 H7 . . 109.4 ?
C8 C7 C6 . . 109.53(16) ?
C8 C7 H7 . . 109.4 ?
O8 C8 N8 . . 124.84(19) ?
O8 C8 C7 . . 118.35(18) ?
N8 C8 C7 . . 116.81(18) ?
O2 B1 O3 . . 105.11(15) ?
O2 B1 O6 . . 111.51(15) ?
O2 B1 O7 . . 112.56(15) ?
O3 B1 O6 . . 112.25(15) ?
O3 B1 O7 . . 111.81(15) ?
O6 B1 O7 . . 103.82(15) ?
C3S O2S H2S . . 109.5 ?
O2S C3S H3SA . . 109.8 ?
O2S C3S H3SB . . 109.8 ?
O2S C3S C4S . . 109.4(10) ?
H3SA C3S H3SB . . 108.2 ?
C4S C3S H3SA . . 109.8 ?
C4S C3S H3SB . . 109.8 ?
C3S C4S H4SA . . 109.5 ?
C3S C4S H4SB . . 109.5 ?
C3S C4S H4SC . . 109.5 ?
H4SA C4S H4SB . . 109.5 ?
H4SA C4S H4SC . . 109.5 ?
H4SB C4S H4SC . . 109.5 ?
C1S O1S H1S . . 109.5 ?
O1S C1S H1SA . . 109.0 ?
O1S C1S H1SB . . 109.0 ?
O1S C1S C2S . . 112.8(6) ?
H1SA C1S H1SB . . 107.8 ?
C2S C1S H1SA . . 109.0 ?
C2S C1S H1SB . . 109.0 ?
C1S C2S H2SA . . 109.5 ?
C1S C2S H2SB . . 109.5 ?
C1S C2S H2SC . . 109.5 ?
H2SA C2S H2SB . . 109.5 ?
H2SA C2S H2SC . . 109.5 ?
H2SB C2S H2SC . . 109.5 ?
H1WA O1W H1WB . . 114.8 ?
H2WA O2W H2WB . . 106.0 ?

loop_
_geom_bond_atom_site_label_1
_geom_bond_atom_site_label_2
_geom_bond_site_symmetry_2
_geom_bond_distance
_geom_bond_publ_flag
N10 C11 . 1.524(3) ?
N10 C15 . 1.520(3) ?
N10 C21 . 1.517(3) ?
N10 C25 . 1.526(2) ?
C11 H11A . 0.9900 ?
C11 H11B . 0.9900 ?
C11 C12 . 1.523(3) ?
C12 H12A . 0.9900 ?
C12 H12B . 0.9900 ?
C12 C13 . 1.527(3) ?
C13 H13A . 0.9900 ?
C13 H13B . 0.9900 ?
C13 C14 . 1.525(3) ?
C14 H14A . 0.9800 ?
C14 H14B . 0.9800 ?
C14 H14C . 0.9800 ?
C15 H15A . 0.9900 ?
C15 H15B . 0.9900 ?
C15 C16 . 1.511(3) ?
C16 H16A . 0.9900 ?
C16 H16B . 0.9900 ?
C16 C17 . 1.534(3) ?
C17 H17A . 0.9900 ?
C17 H17B . 0.9900 ?
C17 C18 . 1.513(3) ?
C18 H18A . 0.9800 ?
C18 H18B . 0.9800 ?
C18 H18C . 0.9800 ?
C21 H21A . 0.9900 ?
C21 H21B . 0.9900 ?
C21 C22 . 1.524(3) ?
C22 H22A . 0.9900 ?
C22 H22B . 0.9900 ?
C22 C23 . 1.526(3) ?
C23 H23A . 0.9900 ?
C23 H23B . 0.9900 ?
C23 C24 . 1.521(3) ?
C24 H24A . 0.9800 ?
C24 H24B . 0.9800 ?
C24 H24C . 0.9800 ?
C25 H25A . 0.9900 ?
C25 H25B . 0.9900 ?
C25 C26 . 1.528(3) ?
C26 H26A . 0.9900 ?
C26 H26B . 0.9900 ?
C26 H26C . 0.9900 ?
C26 H26D . 0.9900 ?
C26 C27 . 1.534(14) ?
C26 C27A . 1.539(14) ?
C27 H27A . 0.9900 ?
C27 H27B . 0.9900 ?
C27 C28 . 1.497(18) ?
C27A H27C . 0.9900 ?
C27A H27D . 0.9900 ?
C27A C28A . 1.483(17) ?
C28 H28A . 0.9800 ?
C28 H28B . 0.9800 ?
C28 H28C . 0.9800 ?
C28A H28D . 0.9800 ?
C28A H28E . 0.9800 ?
C28A H28F . 0.9800 ?
O1 C1 . 1.242(3) ?
O2 C2 . 1.399(2) ?
O2 B1 . 1.467(2) ?
O3 C3 . 1.404(2) ?
O3 B1 . 1.468(2) ?
O4 C4 . 1.232(2) ?
O5 C5 . 1.243(2) ?
O6 C6 . 1.405(2) ?
O6 B1 . 1.471(2) ?
O7 C7 . 1.409(2) ?
O7 B1 . 1.487(2) ?
O8 C8 . 1.232(3) ?
N1 H1A . 0.89(3) ?
N1 H1B . 0.89(3) ?
N1 C1 . 1.323(3) ?
N4 H4A . 0.87(3) ?
N4 H4B . 0.87(3) ?
N4 C4 . 1.332(3) ?
N5 H5A . 0.84(3) ?
N5 H5B . 0.86(3) ?
N5 C5 . 1.319(3) ?
N8 H8A . 0.84(3) ?
N8 H8B . 0.89(3) ?
N8 C8 . 1.317(3) ?
C1 C2 . 1.521(3) ?
C2 H2 . 1.0000 ?
C2 C3 . 1.561(2) ?
C3 H3 . 1.0000 ?
C3 C4 . 1.526(2) ?
C5 C6 . 1.524(3) ?
C6 H6 . 1.0000 ?
C6 C7 . 1.550(2) ?
C7 H7 . 1.0000 ?
C7 C8 . 1.527(3) ?
O2S H2S . 0.8400 ?
O2S C3S . 1.450(13) ?
C3S H3SA . 0.9900 ?
C3S H3SB . 0.9900 ?
C3S C4S . 1.514(16) ?
C4S H4SA . 0.9800 ?
C4S H4SB . 0.9800 ?
C4S H4SC . 0.9800 ?
O1S H1S . 0.8400 ?
O1S C1S . 1.412(7) ?
C1S H1SA . 0.9900 ?
C1S H1SB . 0.9900 ?
C1S C2S . 1.470(10) ?
C2S H2SA . 0.9800 ?
C2S H2SB . 0.9800 ?
C2S H2SC . 0.9800 ?
O1W H1WA . 0.8357 ?
O1W H1WB . 0.8018 ?
O2W H2WA . 0.8199 ?
O2W H2WB . 0.8370 ?

loop_
_geom_hbond_atom_site_label_D
_geom_hbond_atom_site_label_H
_geom_hbond_atom_site_label_A
_geom_hbond_site_symmetry_A
_geom_hbond_distance_DH
_geom_hbond_distance_HA
_geom_hbond_distance_DA
_geom_hbond_angle_DHA
N1 H1A O2 . 0.89(3) 2.29(3) 2.710(2) 109(2)
N1 H1B O5 1_545 0.89(3) 2.02(3) 2.871(2) 160(3)
N4 H4A O1 2_556 0.87(3) 2.09(3) 2.961(2) 175(3)
N4 H4B O3 . 0.87(3) 2.32(3) 2.699(2) 107(2)
N5 H5A O6 . 0.84(3) 2.26(3) 2.707(2) 113(2)
N5 H5B O1 1_565 0.86(3) 2.06(3) 2.879(2) 160(2)
N8 H8A O7 . 0.84(3) 2.32(3) 2.699(2) 108(2)
N8 H8B O5 2_545 0.89(3) 2.05(4) 2.945(2) 177(3)
O2S H2S O7 . 0.84 1.92 2.759(8) 175.0
O1S H1S O7 . 0.84 1.93 2.730(4) 159.8
O1W H1WA O1S . 0.84 1.86 2.647(15) 156.3
O1W H1WB O3 . 0.80 2.03 2.824(14) 168.3
O2W H2WA O2S . 0.82 2.08 2.892(18) 170.5
O2W H2WB O3 . 0.84 2.07 2.860(16) 157.5

_cod_database_fobs_code 2022220
